data_2204657
loop_
_publ_author_name
'Sundar, T. V.'
'Parthasarathi, V.'
'Sarkunam, K.'
'Nallu, M.'
Walfort,B.
'Lang, H.'

_publ_section_title
;
 1-[(2,4-Dichlorobenzoyl)methyl]-4-(<i>N,N</i>-dimethylamino)pyridinium
 bromide
;
_journal_issue 12
_journal_name_full 'Acta Crystallographica Section E'
_journal_page_first o2345
_journal_page_last o2346
_journal_paper_doi 10.1107/S1600536804029083
_journal_volume 60
_journal_year 2004
_chemical_formula_iupac 'C15 H15 Cl2 N2 O1 +, Br -'
_chemical_formula_moiety 'C15 H15 Cl2 N2 O1 +, Br -'
_chemical_formula_sum 'C15 H15 Br Cl2 N2 O'
_chemical_formula_weight 390.10
_chemical_melting_point 534
_chemical_name_systematic
;
1-[(2,4-Dichlorobenzoyl)methyl]-4-(N,N-dimethylamino)pyridinium bromide
;
_space_group_IT_number 14
_symmetry_cell_setting monoclinic
_symmetry_space_group_name_Hall '-P 2yn'
_symmetry_space_group_name_H-M 'P 1 21/n 1'
_atom_sites_solution_hydrogens geom
_atom_sites_solution_primary direct
_atom_sites_solution_secondary difmap
_audit_creation_method SHELXL-97
_cell_angle_alpha 90.00
_cell_angle_beta 101.399(5)
_cell_angle_gamma 90.00
_cell_formula_units_Z 4
_cell_length_a 9.6148(16)
_cell_length_b 8.9986(16)
_cell_length_c 19.437(3)
_cell_measurement_reflns_used 938
_cell_measurement_temperature 298(2)
_cell_measurement_theta_max 29.14
_cell_measurement_theta_min 2.53
_cell_volume 1648.5(5)
_computing_cell_refinement 'SAINT (Bruker, 2000)'
_computing_data_collection 'SMART (Bruker, 2000)'
_computing_data_reduction SAINT
_computing_molecular_graphics 'WinGX (Version 1.64.02; Farrugia, 1999) and PLATON (Spek, 2003)'
_computing_publication_material 'SHELXL97 and PARST (Nardelli, 1995)'
_computing_structure_refinement 'SHELXL97 (Sheldrick, 1997)'
_computing_structure_solution 'SHELXS97 (Sheldrick, 1997)'
_diffrn_ambient_temperature 298(2)
_diffrn_measured_fraction_theta_full 0.999
_diffrn_measured_fraction_theta_max 0.999
_diffrn_measurement_device_type 'Bruker SMART CCD 1K'
_diffrn_measurement_method \w
_diffrn_radiation_monochromator graphite
_diffrn_radiation_source 'fine-focus sealed tube'
_diffrn_radiation_type MoK\a
_diffrn_radiation_wavelength 0.71073
_diffrn_reflns_av_R_equivalents 0.0000
_diffrn_reflns_av_sigmaI/netI 0.0186
_diffrn_reflns_limit_h_max 12
_diffrn_reflns_limit_h_min -12
_diffrn_reflns_limit_k_max 11
_diffrn_reflns_limit_k_min 0
_diffrn_reflns_limit_l_max 24
_diffrn_reflns_limit_l_min 0
_diffrn_reflns_number 3638
_diffrn_reflns_theta_full 27.12
_diffrn_reflns_theta_max 27.12
_diffrn_reflns_theta_min 2.14
_diffrn_standards_decay_% 0
_diffrn_standards_interval_count 0
_diffrn_standards_interval_time 0
_diffrn_standards_number 0
_exptl_absorpt_coefficient_mu 2.817
_exptl_absorpt_correction_T_max 0.430
_exptl_absorpt_correction_T_min 0.250
_exptl_absorpt_correction_type multi-scan
_exptl_absorpt_process_details '(SADABS; Siemens, 1996)'
_exptl_crystal_colour colourless
_exptl_crystal_density_diffrn 1.572
_exptl_crystal_density_method 'not measured'
_exptl_crystal_description block
_exptl_crystal_F_000 784
_exptl_crystal_size_max 0.60
_exptl_crystal_size_mid 0.40
_exptl_crystal_size_min 0.30
_refine_diff_density_max 0.264
_refine_diff_density_min -0.464
_refine_ls_extinction_method none
_refine_ls_goodness_of_fit_ref 1.045
_refine_ls_hydrogen_treatment mixed
_refine_ls_matrix_type full
_refine_ls_number_parameters 190
_refine_ls_number_reflns 3638
_refine_ls_number_restraints 0
_refine_ls_restrained_S_all 1.045
_refine_ls_R_factor_all 0.0350
_refine_ls_R_factor_gt 0.0265
_refine_ls_shift/su_max 0.001
_refine_ls_shift/su_mean 0.000
_refine_ls_structure_factor_coef Fsqd
_refine_ls_weighting_details 'calc w = 1/[\s^2^(Fo^2^)+(0.0356P)^2^+0.6372P] where P = (Fo^2^+2Fc^2^)/3'
_refine_ls_weighting_scheme calc
_refine_ls_wR_factor_gt 0.0668
_refine_ls_wR_factor_ref 0.0708
_reflns_number_gt 3067
_reflns_number_total 3638
_reflns_threshold_expression I>2\s(I)
_cod_data_source_file cv6408.cif
_cod_data_source_block I
_cod_original_sg_symbol_H-M 'P 21/n'
_cod_original_formula_sum 'C15 H15 Br1 Cl2 N2 O1'
_cod_database_code 2204657
_cod_database_fobs_code 2204657

loop_
_symmetry_equiv_pos_as_xyz
'x, y, z'
'-x+1/2, y+1/2, -z+1/2'
'-x, -y, -z'
'x-1/2, -y-1/2, z-1/2'

loop_
_atom_site_label
_atom_site_fract_x
_atom_site_fract_y
_atom_site_fract_z
_atom_site_U_iso_or_equiv
_atom_site_adp_type
_atom_site_calc_flag
_atom_site_refinement_flags
_atom_site_occupancy
_atom_site_type_symbol
Br 0.61819(2) 0.66051(2) 0.153948(10) 0.04347(8) Uani d . 1 Br
Cl1 -0.04280(6) 0.82936(9) 0.20833(3) 0.0699(2) Uani d . 1 Cl
Cl2 0.33622(6) 0.98638(8) 0.43701(3) 0.06127(17) Uani d . 1 Cl
O1 0.57267(17) 0.7485(2) 0.43658(8) 0.0650(5) Uani d . 1 O
N1 0.80308(16) 0.75552(19) 0.37129(8) 0.0392(4) Uani d . 1 N
N2 1.18425(18) 0.5563(2) 0.45792(9) 0.0472(4) Uani d . 1 N
C1 0.6691(2) 0.8268(2) 0.33874(11) 0.0439(5) Uani d . 1 C
H1A 0.6427 0.7948 0.2903 0.053 Uiso calc R 1 H
H1B 0.6825 0.9337 0.3389 0.053 Uiso calc R 1 H
C2 0.8486(2) 0.6349(2) 0.34106(11) 0.0449(5) Uani d . 1 C
H2 0.7933 0.5979 0.2999 0.054 Uiso calc R 1 H
C3 0.9716(2) 0.5662(2) 0.36857(11) 0.0458(5) Uani d . 1 C
H3 0.9997 0.4834 0.3462 0.055 Uiso calc R 1 H
C4 1.0587(2) 0.6192(2) 0.43152(10) 0.0385(4) Uani d . 1 C
C5 1.0047(2) 0.7414(2) 0.46344(10) 0.0406(4) Uani d . 1 C
H5 1.0546 0.7776 0.5060 0.049 Uiso calc R 1 H
C6 0.8808(2) 0.8064(2) 0.43267(11) 0.0413(4) Uani d . 1 C
H6 0.8482 0.8881 0.4542 0.050 Uiso calc R 1 H
C7 1.2401(3) 0.4371(3) 0.42053(14) 0.0692(7) Uani d . 1 C
H7A 1.3304 0.4057 0.4470 0.104 Uiso calc R 1 H
H7B 1.2512 0.4722 0.3753 0.104 Uiso calc R 1 H
H7C 1.1753 0.3547 0.4147 0.104 Uiso calc R 1 H
C8 1.2769(2) 0.6114(3) 0.52138(12) 0.0565(6) Uani d . 1 C
H8A 1.3612 0.5516 0.5315 0.085 Uiso calc R 1 H
H8B 1.2282 0.6061 0.5599 0.085 Uiso calc R 1 H
H8C 1.3022 0.7127 0.5144 0.085 Uiso calc R 1 H
C9 0.5495(2) 0.7901(2) 0.37649(11) 0.0407(4) Uani d . 1 C
C10 0.4023(2) 0.8091(2) 0.33481(10) 0.0368(4) Uani d . 1 C
C11 0.2962(2) 0.8862(2) 0.35927(10) 0.0371(4) Uani d . 1 C
C12 0.1594(2) 0.8939(2) 0.32108(10) 0.0413(4) Uani d . 1 C
H12 0.0898 0.9462 0.3380 0.050 Uiso calc R 1 H
C13 0.1282(2) 0.8222(2) 0.25733(11) 0.0421(5) Uani d . 1 C
C14 0.2292(2) 0.7453(3) 0.23114(11) 0.0475(5) Uani d . 1 C
H14 0.2060 0.6973 0.1880 0.057 Uiso calc R 1 H
C15 0.3667(2) 0.7401(3) 0.26988(11) 0.0462(5) Uani d . 1 C
H15 0.4362 0.6895 0.2520 0.055 Uiso calc R 1 H

loop_
_atom_site_aniso_label
_atom_site_aniso_U_11
_atom_site_aniso_U_22
_atom_site_aniso_U_33
_atom_site_aniso_U_12
_atom_site_aniso_U_13
_atom_site_aniso_U_23
Br 0.03958(12) 0.04815(13) 0.04116(12) -0.00333(8) 0.00433(8) 0.00070(8)
Cl1 0.0350(3) 0.1116(6) 0.0562(4) -0.0014(3) -0.0082(2) -0.0039(3)
Cl2 0.0598(3) 0.0768(4) 0.0421(3) 0.0156(3) -0.0025(2) -0.0174(3)
O1 0.0454(9) 0.1017(15) 0.0468(9) 0.0178(9) 0.0064(7) 0.0247(9)
N1 0.0289(7) 0.0485(10) 0.0377(8) 0.0005(7) 0.0004(6) 0.0012(7)
N2 0.0423(9) 0.0558(11) 0.0417(9) 0.0141(8) 0.0039(7) 0.0030(8)
C1 0.0314(9) 0.0535(13) 0.0429(11) 0.0023(8) -0.0024(8) 0.0071(9)
C2 0.0401(10) 0.0499(12) 0.0418(11) -0.0048(9) 0.0011(9) -0.0063(9)
C3 0.0464(11) 0.0446(11) 0.0443(11) 0.0036(9) 0.0041(9) -0.0068(9)
C4 0.0366(10) 0.0424(10) 0.0363(10) 0.0024(8) 0.0067(8) 0.0066(8)
C5 0.0348(10) 0.0504(12) 0.0339(10) 0.0009(8) 0.0000(8) -0.0024(8)
C6 0.0379(10) 0.0446(11) 0.0397(10) 0.0026(8) 0.0034(8) -0.0050(9)
C7 0.0671(16) 0.0748(18) 0.0635(16) 0.0341(14) 0.0072(13) -0.0041(13)
C8 0.0436(12) 0.0727(16) 0.0477(13) 0.0145(11) -0.0041(10) 0.0073(11)
C9 0.0355(10) 0.0426(10) 0.0415(11) 0.0056(8) 0.0019(8) 0.0037(9)
C10 0.0323(9) 0.0384(10) 0.0384(10) 0.0020(7) 0.0040(8) 0.0033(8)
C11 0.0371(10) 0.0402(10) 0.0328(9) 0.0025(8) 0.0039(8) 0.0010(8)
C12 0.0332(9) 0.0494(11) 0.0412(11) 0.0060(8) 0.0072(8) 0.0028(9)
C13 0.0298(9) 0.0517(12) 0.0420(11) -0.0035(8) 0.0005(8) 0.0044(9)
C14 0.0422(11) 0.0566(14) 0.0414(11) -0.0048(10) 0.0026(9) -0.0104(10)
C15 0.0377(10) 0.0539(13) 0.0472(12) 0.0057(9) 0.0090(9) -0.0076(10)

loop_
_atom_type_symbol
_atom_type_description
_atom_type_scat_dispersion_real
_atom_type_scat_dispersion_imag
_atom_type_scat_source
C C 0.0033 0.0016 'International Tables Vol C Tables 4.2.6.8 and 6.1.1.4'
H H 0.0000 0.0000 'International Tables Vol C Tables 4.2.6.8 and 6.1.1.4'
N N 0.0061 0.0033 'International Tables Vol C Tables 4.2.6.8 and 6.1.1.4'
O O 0.0106 0.0060 'International Tables Vol C Tables 4.2.6.8 and 6.1.1.4'
Cl Cl 0.1484 0.1585 'International Tables Vol C Tables 4.2.6.8 and 6.1.1.4'
Br Br -0.2901 2.4595 'International Tables Vol C Tables 4.2.6.8 and 6.1.1.4'

loop_
_geom_angle_atom_site_label_1
_geom_angle_atom_site_label_2
_geom_angle_atom_site_label_3
_geom_angle
C2 N1 C6 119.07(17)
C2 N1 C1 119.85(17)
C6 N1 C1 121.06(17)
C4 N2 C7 120.86(19)
C4 N2 C8 122.25(19)
C7 N2 C8 116.67(18)
N1 C1 C9 112.41(17)
N1 C1 H1A 109.1
C9 C1 H1A 109.1
N1 C1 H1B 109.1
C9 C1 H1B 109.1
H1A C1 H1B 107.9
N1 C2 C3 122.10(19)
N1 C2 H2 119.0
C3 C2 H2 119.0
C2 C3 C4 120.6(2)
C2 C3 H3 119.7
C4 C3 H3 119.7
N2 C4 C5 122.87(18)
N2 C4 C3 121.39(19)
C5 C4 C3 115.74(18)
C6 C5 C4 120.68(18)
C6 C5 H5 119.7
C4 C5 H5 119.7
C5 C6 N1 121.69(19)
C5 C6 H6 119.2
N1 C6 H6 119.2
N2 C7 H7A 109.5
N2 C7 H7B 109.5
H7A C7 H7B 109.5
N2 C7 H7C 109.5
H7A C7 H7C 109.5
H7B C7 H7C 109.5
N2 C8 H8A 109.5
N2 C8 H8B 109.5
H8A C8 H8B 109.5
N2 C8 H8C 109.5
H8A C8 H8C 109.5
H8B C8 H8C 109.5
O1 C9 C10 122.32(19)
O1 C9 C1 121.60(18)
C10 C9 C1 116.09(17)
C15 C10 C11 117.89(17)
C15 C10 C9 118.62(18)
C11 C10 C9 123.40(18)
C12 C11 C10 121.76(18)
C12 C11 Cl2 117.82(15)
C10 C11 Cl2 120.29(15)
C13 C12 C11 118.45(19)
C13 C12 H12 120.8
C11 C12 H12 120.8
C14 C13 C12 121.78(18)
C14 C13 Cl1 118.72(16)
C12 C13 Cl1 119.49(16)
C13 C14 C15 119.02(19)
C13 C14 H14 120.5
C15 C14 H14 120.5
C14 C15 C10 121.09(19)
C14 C15 H15 119.5
C10 C15 H15 119.5

loop_
_geom_bond_atom_site_label_1
_geom_bond_atom_site_label_2
_geom_bond_distance
Br Br 0.0000
Cl1 C13 1.730(2)
Cl2 C11 1.736(2)
O1 C9 1.204(2)
N1 C2 1.347(3)
N1 C6 1.356(3)
N1 C1 1.466(2)
N2 C4 1.340(3)
N2 C7 1.456(3)
N2 C8 1.458(3)
C1 C9 1.517(3)
C1 H1A 0.9700
C1 H1B 0.9700
C2 C3 1.348(3)
C2 H2 0.9300
C3 C4 1.422(3)
C3 H3 0.9300
C4 C5 1.411(3)
C5 C6 1.356(3)
C5 H5 0.9300
C6 H6 0.9300
C7 H7A 0.9600
C7 H7B 0.9600
C7 H7C 0.9600
C8 H8A 0.9600
C8 H8B 0.9600
C8 H8C 0.9600
C9 C10 1.495(3)
C10 C15 1.387(3)
C10 C11 1.393(3)
C11 C12 1.379(3)
C12 C13 1.376(3)
C12 H12 0.9300
C13 C14 1.371(3)
C14 C15 1.386(3)
C14 H14 0.9300
C15 H15 0.9300

loop_
_geom_hbond_atom_site_label_D
_geom_hbond_atom_site_label_H
_geom_hbond_atom_site_label_A
_geom_hbond_site_symmetry_A
_geom_hbond_distance_DH
_geom_hbond_distance_HA
_geom_hbond_distance_DA
_geom_hbond_angle_DHA
_geom_hbond_publ_flag
C1 H1A Br 1 0.97 2.88 3.832(2) 168 yes
C15 H15 Br 1 0.93 2.84 3.687(2) 151 yes
C1 H1B Br 2_655 0.97 2.78 3.620(2) 145 yes
C5 H5 Br 4_676 0.93 2.87 3.753(2) 158 yes
C12 H12 Br 2 0.93 2.80 3.691(2) 160 yes
C8 H8C Cl2 1_655 0.96 2.94 3.843(3) 158 no

loop_
_geom_torsion_atom_site_label_1
_geom_torsion_atom_site_label_2
_geom_torsion_atom_site_label_3
_geom_torsion_atom_site_label_4
_geom_torsion
C2 N1 C1 C9 103.6(2)
C6 N1 C1 C9 -74.6(2)
C6 N1 C2 C3 -2.4(3)
C1 N1 C2 C3 179.4(2)
N1 C2 C3 C4 0.2(3)
C7 N2 C4 C5 -175.7(2)
C8 N2 C4 C5 -1.3(3)
C7 N2 C4 C3 3.9(3)
C8 N2 C4 C3 178.4(2)
C2 C3 C4 N2 -177.0(2)
C2 C3 C4 C5 2.6(3)
N2 C4 C5 C6 176.3(2)
C3 C4 C5 C6 -3.3(3)
C4 C5 C6 N1 1.3(3)
C2 N1 C6 C5 1.7(3)
C1 N1 C6 C5 179.84(19)
N1 C1 C9 O1 21.6(3)
N1 C1 C9 C10 -158.59(18)
O1 C9 C10 C15 -127.5(2)
C1 C9 C10 C15 52.6(3)
O1 C9 C10 C11 49.0(3)
C1 C9 C10 C11 -130.8(2)
C15 C10 C11 C12 0.5(3)
C9 C10 C11 C12 -176.05(19)
C15 C10 C11 Cl2 -175.29(16)
C9 C10 C11 Cl2 8.1(3)
C10 C11 C12 C13 0.3(3)
Cl2 C11 C12 C13 176.23(16)
C11 C12 C13 C14 -0.5(3)
C11 C12 C13 Cl1 179.81(16)
C12 C13 C14 C15 -0.2(3)
Cl1 C13 C14 C15 179.49(18)
C13 C14 C15 C10 1.1(3)
C11 C10 C15 C14 -1.2(3)
C9 C10 C15 C14 175.5(2)

loop_
_cod_related_entry_id
_cod_related_entry_database
_cod_related_entry_code
1 ChemSpider 9924310
